data_4127350
loop_
_publ_author_name
'Zhang, Xiang'
'Dong, Xia'
'Lu, Weigang'
'Luo, Dong'
'Zhu, Xiao-Wei'
'Li, Xue'
'Zhou, Xiao-Ping'
'Li, Dan'

_publ_section_title
;
 Fine-Tuning Apertures of Metal-Organic Cages: Encapsulation of Carbon
 Dioxide in Solution and Solid State.
;
_journal_issue 29
_journal_name_full 'Journal of the American Chemical Society'
_journal_page_first 11621
_journal_page_last 11627
_journal_paper_doi 10.1021/jacs.9b04520
_journal_volume 141
_journal_year 2019
_chemical_formula_sum 'C144 H192 Cu6 N76 Ni8 O12'
_chemical_formula_weight 4030.64
_space_group_crystal_system tetragonal
_space_group_IT_number 104
_space_group_name_Hall 'P 4 -2n'
_space_group_name_H-M_alt 'P 4 n c'
_symmetry_space_group_name_Hall 'P 4 -2n'
_symmetry_space_group_name_H-M 'P 4 n c'
_atom_sites_solution_hydrogens geom
_audit_creation_method SHELXL-2017/1
_cell_angle_alpha 90
_cell_angle_beta 90
_cell_angle_gamma 90
_cell_formula_units_Z 2
_cell_length_a 17.00574(7)
_cell_length_b 17.00574(7)
_cell_length_c 33.0599(2)
_cell_measurement_reflns_used 17898
_cell_measurement_temperature 100(2)
_cell_measurement_theta_max 77.1750
_cell_measurement_theta_min 3.6880
_cell_volume 9560.76(8)
_computing_cell_refinement 'CrysAlisPro 1.171.39.33c (Rigaku OD, 2017)'
_computing_data_collection 'CrysAlisPro 1.171.39.33c (Rigaku OD, 2017)'
_computing_data_reduction 'CrysAlisPro 1.171.39.33c (Rigaku OD, 2017)'
_computing_structure_refinement 'SHELXL-2017/1 (Sheldrick, 2017)'
_diffrn_ambient_temperature 100(2)
_diffrn_measured_fraction_theta_full 0.998
_diffrn_measured_fraction_theta_max 0.998
_diffrn_measurement_device_type 'XtaLAB AFC12 (RINC): Kappa single'
_diffrn_measurement_method '\w scans'
_diffrn_radiation_type CuK\a
_diffrn_radiation_wavelength 1.54184
_diffrn_reflns_av_R_equivalents 0.0278
_diffrn_reflns_av_unetI/netI 0.0252
_diffrn_reflns_Laue_measured_fraction_full 0.998
_diffrn_reflns_Laue_measured_fraction_max 0.998
_diffrn_reflns_limit_h_max 19
_diffrn_reflns_limit_h_min -16
_diffrn_reflns_limit_k_max 19
_diffrn_reflns_limit_k_min -19
_diffrn_reflns_limit_l_max 38
_diffrn_reflns_limit_l_min -35
_diffrn_reflns_number 28499
_diffrn_reflns_point_group_measured_fraction_full 0.998
_diffrn_reflns_point_group_measured_fraction_max 0.998
_diffrn_reflns_theta_full 62.994
_diffrn_reflns_theta_max 62.994
_diffrn_reflns_theta_min 3.676
_diffrn_source 'Rotating-anode X-ray tube (dual wavelength)'
_exptl_absorpt_coefficient_mu 2.108
_exptl_absorpt_correction_T_max 1.00000
_exptl_absorpt_correction_T_min 0.65762
_exptl_absorpt_correction_type multi-scan
_exptl_absorpt_process_details
;
CrysAlisPro 1.171.39.33c (Rigaku Oxford Diffraction, 2017)
Empirical absorption correction using spherical harmonics,
 implemented in SCALE3 ABSPACK scaling algorithm.
;
_exptl_crystal_colour yellow
_exptl_crystal_density_diffrn 1.400
_exptl_crystal_description polyhedron
_exptl_crystal_F_000 4164
_exptl_crystal_size_max 0.20
_exptl_crystal_size_mid 0.19
_exptl_crystal_size_min 0.17
_refine_diff_density_max 2.264
_refine_diff_density_min -0.828
_refine_diff_density_rms 0.103
_refine_ls_abs_structure_details
;
 Refined as an inversion twin.
;
_refine_ls_abs_structure_Flack 0.54(6)
_refine_ls_extinction_method none
_refine_ls_goodness_of_fit_ref 1.060
_refine_ls_hydrogen_treatment constr
_refine_ls_matrix_type full
_refine_ls_number_parameters 551
_refine_ls_number_reflns 7201
_refine_ls_number_restraints 7
_refine_ls_restrained_S_all 1.061
_refine_ls_R_factor_all 0.0662
_refine_ls_R_factor_gt 0.0638
_refine_ls_shift/su_max 0.001
_refine_ls_shift/su_mean 0.000
_refine_ls_structure_factor_coef Fsqd
_refine_ls_weighting_details 'w=1/[\s^2^(Fo^2^)+(0.1376P)^2^+9.8333P] where P=(Fo^2^+2Fc^2^)/3'
_refine_ls_weighting_scheme calc
_refine_ls_wR_factor_gt 0.1831
_refine_ls_wR_factor_ref 0.1867
_reflns_Friedel_coverage 0.961
_reflns_Friedel_fraction_full 0.999
_reflns_Friedel_fraction_max 0.999
_reflns_number_gt 6763
_reflns_number_total 7201
_reflns_threshold_expression 'I > 2\s(I)'
_cod_data_source_file ja9b04520_si_002.cif
_cod_data_source_block Cage4
_cod_original_cell_volume 9560.75(10)
_cod_database_code 4127350
_shelx_shelxl_version_number 2017/1
_shelx_space_group_comment
;
The symmetry employed for this shelxl refinement is uniquely defined
by the following loop, which should always be used as a source of
symmetry information in preference to the above space-group names.
They are only intended as comments.
;

loop_
_space_group_symop_operation_xyz
'x, y, z'
'-x, -y, z'
'-y, x, z'
'y, -x, z'
'x+1/2, -y+1/2, z+1/2'
'-x+1/2, y+1/2, z+1/2'
'-y+1/2, -x+1/2, z+1/2'
'y+1/2, x+1/2, z+1/2'

loop_
_atom_site_label
_atom_site_type_symbol
_atom_site_fract_x
_atom_site_fract_y
_atom_site_fract_z
_atom_site_U_iso_or_equiv
_atom_site_adp_type
_atom_site_occupancy
_atom_site_site_symmetry_order
_atom_site_calc_flag
_atom_site_refinement_flags_posn
_atom_site_refinement_flags_adp
_atom_site_refinement_flags_occupancy
C1 C 1.0346(9) -0.1906(8) 0.6659(4) 0.073(3) Uani 1 1 d . . .
H1A H 1.036551 -0.246303 0.673438 0.110 Uiso 1 1 calc R U .
H1B H 1.021489 -0.158987 0.689745 0.110 Uiso 1 1 calc R U .
H1C H 1.085892 -0.174306 0.655340 0.110 Uiso 1 1 calc R U .
C2 C 0.9752(6) -0.1791(5) 0.6351(3) 0.049(2) Uani 1 1 d . . .
C3 C 0.8986(5) -0.1273(5) 0.5894(2) 0.0384(19) Uani 1 1 d . . .
H3 H 0.875260 -0.089300 0.572129 0.046 Uiso 1 1 calc R U .
C4 C 0.9256(5) -0.2361(5) 0.6182(3) 0.0416(18) Uani 1 1 d . . .
C5 C 0.9135(6) -0.3189(6) 0.6251(3) 0.052(2) Uani 1 1 d . . .
H5 H 0.946557 -0.346698 0.643322 0.062 Uiso 1 1 calc R U .
C6 C 0.8437(7) -0.4366(5) 0.6141(4) 0.060(3) Uani 1 1 d . . .
H6A H 0.884779 -0.457862 0.631783 0.089 Uiso 1 1 calc R U .
H6B H 0.843751 -0.465182 0.588382 0.089 Uiso 1 1 calc R U .
H6C H 0.792346 -0.442578 0.627226 0.089 Uiso 1 1 calc R U .
C7 C 0.6985(7) -0.2713(9) 0.6472(3) 0.074(4) Uani 1 1 d . . .
H7A H 0.660456 -0.236931 0.660696 0.111 Uiso 1 1 calc R U .
H7B H 0.749147 -0.268377 0.661193 0.111 Uiso 1 1 calc R U .
H7C H 0.679215 -0.325611 0.647686 0.111 Uiso 1 1 calc R U .
C8 C 0.6661(6) -0.1917(6) 0.5917(3) 0.048(2) Uani 1 1 d . . .
H8 H 0.626664 -0.168226 0.608122 0.058 Uiso 1 1 calc R U .
C9 C 0.6787(5) -0.1656(5) 0.5506(3) 0.0399(18) Uani 1 1 d . . .
C10 C 0.7419(5) -0.1658(5) 0.4949(3) 0.0343(17) Uani 1 1 d . . .
H10 H 0.780016 -0.176822 0.474697 0.041 Uiso 1 1 calc R U .
C11 C 0.6426(5) -0.1129(5) 0.5253(3) 0.0425(18) Uani 1 1 d . . .
C12 C 0.5719(6) -0.0651(6) 0.5326(3) 0.045(2) Uani 1 1 d . . .
H12A H 0.585659 -0.009233 0.531271 0.067 Uiso 1 1 calc R U .
H12B H 0.550789 -0.077245 0.559512 0.067 Uiso 1 1 calc R U .
H12C H 0.532193 -0.077075 0.512060 0.067 Uiso 1 1 calc R U .
C13 C 0.7044(6) 0.0611(5) 0.5005(2) 0.039(2) Uani 1 1 d . . .
H13 H 0.744970 0.027368 0.509947 0.046 Uiso 1 1 calc R U .
C14 C 0.6092(5) 0.1054(5) 0.4647(3) 0.0441(19) Uani 1 1 d . . .
C15 C 0.5470(5) 0.1128(5) 0.4336(4) 0.053(2) Uani 1 1 d . . .
H15A H 0.571239 0.123303 0.407219 0.080 Uiso 1 1 calc R U .
H15B H 0.511797 0.156253 0.440701 0.080 Uiso 1 1 calc R U .
H15C H 0.516881 0.063755 0.432182 0.080 Uiso 1 1 calc R U .
C16 C 0.6260(5) 0.1581(5) 0.4945(3) 0.0427(19) Uani 1 1 d . . .
C17 C 0.5962(5) 0.2343(5) 0.5067(3) 0.049(2) Uani 1 1 d . . .
H17 H 0.554758 0.258720 0.492032 0.059 Uiso 1 1 calc R U .
C18 C 0.5998(7) 0.3460(6) 0.5492(5) 0.073(4) Uani 1 1 d . . .
H18A H 0.644368 0.382601 0.548993 0.110 Uiso 1 1 calc R U .
H18B H 0.577057 0.344018 0.576389 0.110 Uiso 1 1 calc R U .
H18C H 0.559878 0.364069 0.529926 0.110 Uiso 1 1 calc R U .
C19 C 0.5774(6) -0.0801(6) 0.3387(3) 0.049(2) Uani 1 1 d . . .
H19A H 0.550508 -0.070949 0.312934 0.073 Uiso 1 1 calc R U .
H19B H 0.538328 -0.087293 0.360192 0.073 Uiso 1 1 calc R U .
H19C H 0.610078 -0.127397 0.336623 0.073 Uiso 1 1 calc R U .
C20 C 0.6282(5) -0.0110(5) 0.3485(3) 0.0425(19) Uani 1 1 d . . .
C21 C 0.7042(6) 0.0687(5) 0.3803(3) 0.040(2) Uani 1 1 d . . .
H1 H 0.736295 0.091004 0.400844 0.048 Uiso 1 1 calc R U .
C22 C 0.6454(5) 0.0497(5) 0.3239(3) 0.0436(19) Uani 1 1 d . . .
C23 C 0.6257(6) 0.0712(6) 0.2827(3) 0.050(2) Uani 1 1 d . . .
H23 H 0.594635 0.037309 0.266318 0.060 Uiso 1 1 calc R U .
C24 C 0.6319(8) 0.1563(8) 0.2276(3) 0.076(4) Uani 1 1 d . . .
H24A H 0.600502 0.113774 0.215728 0.114 Uiso 1 1 calc R U .
H24B H 0.680423 0.162918 0.211970 0.114 Uiso 1 1 calc R U .
H24C H 0.601602 0.205322 0.226923 0.114 Uiso 1 1 calc R U .
C25 C 0.8660(5) 0.0892(5) 0.2865(3) 0.0403(19) Uani 1 1 d . . .
H25 H 0.856439 0.045904 0.303978 0.048 Uiso 1 1 calc R U .
C26 C 0.9223(6) 0.1627(6) 0.2428(3) 0.050(2) Uani 1 1 d . . .
C27 C 0.9770(6) 0.1900(7) 0.2092(3) 0.058(3) Uani 1 1 d . . .
H27A H 1.028825 0.202053 0.220578 0.087 Uiso 1 1 calc R U .
H27B H 0.955206 0.237332 0.196497 0.087 Uiso 1 1 calc R U .
H27C H 0.982109 0.148371 0.188903 0.087 Uiso 1 1 calc R U .
C28 C 0.8559(6) 0.2020(5) 0.2583(3) 0.048(2) Uani 1 1 d . . .
C29 C 0.8204(6) 0.2759(6) 0.2516(3) 0.049(2) Uani 1 1 d . . .
H29 H 0.843878 0.314314 0.234549 0.058 Uiso 1 1 calc R U .
C30 C 0.7195(7) 0.3654(6) 0.2644(4) 0.062(3) Uani 1 1 d . . .
H30A H 0.754454 0.400131 0.249027 0.092 Uiso 1 1 calc R U .
H30B H 0.709677 0.388283 0.291165 0.092 Uiso 1 1 calc R U .
H30C H 0.669550 0.359585 0.249943 0.092 Uiso 1 1 calc R U .
C31 C 0.8432(5) 0.2606(5) 0.3749(3) 0.0386(19) Uani 1 1 d . . .
H31 H 0.888872 0.233479 0.365963 0.046 Uiso 1 1 calc R U .
C32 C 0.7668(5) 0.3351(6) 0.4111(3) 0.047(2) Uani 1 1 d . . .
C33 C 0.7245(5) 0.3011(5) 0.3803(3) 0.0387(18) Uani 1 1 d . . .
C34 C 0.6452(6) 0.3040(6) 0.3671(3) 0.051(2) Uani 1 1 d . . .
H34 H 0.607437 0.334860 0.381084 0.061 Uiso 1 1 calc R U .
C35 C 0.5436(6) 0.2641(8) 0.3227(4) 0.071(3) Uani 1 1 d . . .
H35A H 0.511549 0.290367 0.343288 0.107 Uiso 1 1 calc R U .
H35B H 0.525218 0.209984 0.319119 0.107 Uiso 1 1 calc R U .
H35C H 0.539007 0.292549 0.297001 0.107 Uiso 1 1 calc R U .
Cu1 Cu 1.000000 0.000000 0.62285(8) 0.0436(6) Uani 1 4 d S T P
Cu2 Cu 1.000000 0.000000 0.25439(9) 0.0482(7) Uani 1 4 d S T P
Cu3 Cu 0.67177(7) -0.05706(6) 0.43706(5) 0.0397(3) Uani 1 1 d . . .
N1 N 0.9576(5) -0.1091(4) 0.6164(2) 0.0448(16) Uani 1 1 d . . .
N2 N 0.8776(4) -0.2008(4) 0.5897(2) 0.0395(16) Uani 1 1 d . . .
N3 N 0.8586(5) -0.3548(5) 0.6067(3) 0.0458(18) Uani 1 1 d . . .
N4 N 0.7084(4) -0.2459(5) 0.6052(2) 0.0429(18) Uani 1 1 d . . .
N5 N 0.7421(4) -0.1995(4) 0.5306(2) 0.0395(16) Uani 1 1 d . . .
N6 N 0.6829(4) -0.1143(4) 0.4896(2) 0.0390(15) Uani 1 1 d . . .
N7 N 0.6591(4) 0.0439(4) 0.4680(2) 0.0434(16) Uani 1 1 d . . .
N8 N 0.6875(4) 0.1277(4) 0.5175(2) 0.0382(16) Uani 1 1 d . . .
N9 N 0.6267(5) 0.2683(5) 0.5377(3) 0.0444(18) Uani 1 1 d . . .
N10 N 0.6654(4) 0.0013(4) 0.3852(2) 0.0396(15) Uani 1 1 d . . .
N11 N 0.6942(4) 0.1020(5) 0.3443(2) 0.0426(17) Uani 1 1 d . . .
N12 N 0.6511(5) 0.1370(5) 0.2688(2) 0.0475(19) Uani 1 1 d . . .
N13 N 0.6255(4) 0.2635(5) 0.3355(3) 0.0445(18) Uani 1 1 d . . .
N14 N 0.7757(4) 0.2537(4) 0.3572(2) 0.0427(17) Uani 1 1 d . . .
N15 N 0.8434(4) 0.3098(4) 0.4075(2) 0.0416(16) Uani 1 1 d . . .
N16 N 0.7565(5) 0.2883(5) 0.2691(3) 0.0464(19) Uani 1 1 d . . .
N17 N 0.8219(5) 0.1518(5) 0.2860(2) 0.0465(18) Uani 1 1 d . . .
N18 N 0.9259(4) 0.0913(5) 0.2603(2) 0.0465(17) Uani 1 1 d . . .
N19 N 0.9468(13) 0.4425(14) 0.6935(6) 0.183(5) Uani 1 1 d D . .
Ni1 Ni 0.72095(8) 0.19944(8) 0.31020(4) 0.0389(4) Uani 1 1 d . . .
Ni2 Ni 0.79971(8) -0.28023(8) 0.56446(4) 0.0359(4) Uani 1 1 d . . .
O1 O 0.992(2) 0.4878(18) 0.6764(6) 0.183(5) Uani 1 1 d D . .
O2 O 0.9615(10) 0.4206(11) 0.7297(5) 0.183(5) Uani 1 1 d D . .
O3 O 0.9026(10) 0.3980(12) 0.6743(6) 0.183(5) Uani 1 1 d D . .
C36 C 0.7360(5) 0.3884(6) 0.4423(4) 0.059(2) Uani 1 1 d . . .
H36A H 0.747553 0.442896 0.434749 0.088 Uiso 1 1 calc R U .
H36B H 0.760800 0.376350 0.468291 0.088 Uiso 1 1 calc R U .
H36C H 0.678934 0.381386 0.444559 0.088 Uiso 1 1 calc R U .

loop_
_atom_site_aniso_label
_atom_site_aniso_U_11
_atom_site_aniso_U_22
_atom_site_aniso_U_33
_atom_site_aniso_U_23
_atom_site_aniso_U_13
_atom_site_aniso_U_12
C1 0.092(9) 0.086(8) 0.041(7) 0.001(6) -0.020(6) 0.017(7)
C2 0.052(5) 0.049(5) 0.044(6) 0.005(4) 0.000(4) 0.009(4)
C3 0.049(5) 0.054(5) 0.012(4) 0.006(3) 0.001(3) 0.009(4)
C4 0.050(4) 0.053(5) 0.022(4) 0.004(3) 0.003(3) 0.008(4)
C5 0.056(5) 0.063(6) 0.037(5) 0.012(4) 0.012(4) 0.013(4)
C6 0.081(7) 0.043(5) 0.054(7) 0.011(4) 0.014(5) 0.004(4)
C7 0.078(7) 0.116(10) 0.028(6) 0.034(6) 0.028(5) 0.041(7)
C8 0.056(5) 0.063(5) 0.026(5) 0.007(4) 0.019(4) 0.006(4)
C9 0.046(4) 0.049(4) 0.024(4) 0.001(3) 0.001(3) 0.001(3)
C10 0.046(4) 0.037(4) 0.020(4) -0.002(3) 0.005(3) -0.004(3)
C11 0.053(5) 0.048(4) 0.026(5) -0.003(3) 0.000(4) -0.001(4)
C12 0.047(5) 0.053(5) 0.034(5) 0.015(4) 0.002(4) 0.004(4)
C13 0.059(5) 0.050(5) 0.006(4) -0.004(3) 0.003(3) -0.004(4)
C14 0.051(4) 0.037(4) 0.045(5) 0.004(4) 0.003(4) 0.008(3)
C15 0.044(4) 0.062(5) 0.054(6) -0.012(5) 0.009(5) 0.006(3)
C16 0.041(4) 0.050(5) 0.037(5) -0.008(4) 0.001(4) -0.002(3)
C17 0.040(4) 0.054(5) 0.053(6) -0.002(4) -0.001(4) 0.000(4)
C18 0.070(6) 0.041(5) 0.108(10) -0.027(6) -0.012(7) 0.020(5)
C19 0.059(5) 0.071(6) 0.015(4) 0.000(4) -0.001(4) -0.009(4)
C20 0.044(4) 0.047(4) 0.036(5) 0.002(4) 0.002(4) 0.004(3)
C21 0.053(5) 0.034(4) 0.033(5) 0.005(3) -0.005(4) 0.008(3)
C22 0.046(4) 0.052(5) 0.034(5) 0.000(4) 0.001(4) -0.002(3)
C23 0.057(5) 0.057(5) 0.036(5) 0.003(4) -0.012(4) -0.015(4)
C24 0.100(9) 0.099(8) 0.028(6) 0.022(5) -0.031(6) -0.048(7)
C25 0.046(4) 0.046(5) 0.029(4) 0.002(4) -0.009(4) -0.001(4)
C26 0.060(5) 0.064(5) 0.026(5) 0.007(4) 0.000(4) -0.012(4)
C27 0.063(6) 0.076(7) 0.035(6) 0.030(5) 0.006(4) -0.006(5)
C28 0.065(5) 0.057(5) 0.023(5) 0.008(4) 0.000(4) -0.020(4)
C29 0.066(6) 0.061(5) 0.019(5) 0.013(4) -0.010(4) -0.010(4)
C30 0.074(6) 0.059(6) 0.051(7) 0.021(5) 0.004(5) 0.004(5)
C31 0.032(4) 0.054(5) 0.030(5) 0.006(4) -0.003(3) 0.001(3)
C32 0.037(4) 0.063(5) 0.040(5) 0.000(4) 0.001(4) 0.003(4)
C33 0.040(4) 0.038(4) 0.038(5) 0.010(3) -0.002(3) 0.000(3)
C34 0.049(5) 0.053(5) 0.050(6) 0.020(4) -0.001(4) 0.003(4)
C35 0.049(5) 0.097(8) 0.069(8) 0.012(6) -0.027(5) 0.001(5)
Cu1 0.0511(9) 0.0511(9) 0.0286(14) 0.000 0.000 0.000
Cu2 0.0555(10) 0.0555(10) 0.0335(16) 0.000 0.000 0.000
Cu3 0.0648(7) 0.0330(5) 0.0213(6) -0.0009(5) 0.0011(6) 0.0045(4)
N1 0.062(4) 0.052(4) 0.021(4) 0.008(3) 0.000(3) 0.003(3)
N2 0.049(4) 0.049(4) 0.020(4) 0.007(3) 0.005(3) -0.002(3)
N3 0.051(4) 0.051(4) 0.035(4) 0.008(4) 0.020(4) 0.008(3)
N4 0.048(4) 0.054(5) 0.027(4) 0.017(3) 0.012(3) -0.001(3)
N5 0.037(3) 0.050(4) 0.032(4) 0.005(3) 0.007(3) -0.001(3)
N6 0.061(4) 0.039(3) 0.017(3) -0.001(3) 0.003(3) -0.003(3)
N7 0.061(4) 0.044(4) 0.025(4) -0.001(3) 0.000(3) 0.001(3)
N8 0.039(3) 0.044(4) 0.031(4) -0.009(3) 0.004(3) 0.000(3)
N9 0.049(4) 0.044(4) 0.040(5) -0.016(3) 0.011(3) 0.006(3)
N10 0.062(4) 0.041(3) 0.015(3) 0.001(3) 0.002(3) -0.007(3)
N11 0.040(4) 0.054(4) 0.034(4) 0.010(3) -0.006(3) -0.002(3)
N12 0.050(4) 0.070(5) 0.023(4) 0.011(4) -0.012(3) -0.015(4)
N13 0.033(4) 0.063(5) 0.038(5) 0.015(4) -0.010(3) -0.009(3)
N14 0.053(4) 0.042(4) 0.033(4) 0.009(3) -0.007(3) -0.001(3)
N15 0.037(3) 0.058(4) 0.030(4) -0.003(3) -0.002(3) 0.001(3)
N16 0.048(4) 0.052(4) 0.039(5) 0.013(4) -0.014(4) -0.013(3)
N17 0.063(5) 0.061(5) 0.016(3) 0.007(3) -0.005(3) -0.003(4)
N18 0.057(4) 0.066(5) 0.016(3) 0.008(3) -0.002(3) 0.004(3)
N19 0.135(8) 0.174(10) 0.240(14) 0.000(9) -0.007(9) 0.006(6)
Ni1 0.0442(8) 0.0479(8) 0.0245(9) 0.0106(7) -0.0075(7) -0.0040(6)
Ni2 0.0403(7) 0.0424(8) 0.0251(8) 0.0078(6) 0.0103(6) 0.0048(6)
O1 0.135(8) 0.174(10) 0.240(14) 0.000(9) -0.007(9) 0.006(6)
O2 0.135(8) 0.174(10) 0.240(14) 0.000(9) -0.007(9) 0.006(6)
O3 0.135(8) 0.174(10) 0.240(14) 0.000(9) -0.007(9) 0.006(6)
C36 0.040(4) 0.066(5) 0.070(7) -0.012(6) -0.003(5) 0.002(4)

loop_
_atom_type_symbol
_atom_type_description
_atom_type_scat_dispersion_real
_atom_type_scat_dispersion_imag
_atom_type_scat_source
C C 0.0181 0.0091 'International Tables Vol C Tables 4.2.6.8 and 6.1.1.4'
H H 0.0000 0.0000 'International Tables Vol C Tables 4.2.6.8 and 6.1.1.4'
N N 0.0311 0.0180 'International Tables Vol C Tables 4.2.6.8 and 6.1.1.4'
O O 0.0492 0.0322 'International Tables Vol C Tables 4.2.6.8 and 6.1.1.4'
Ni Ni -3.0029 0.5091 'International Tables Vol C Tables 4.2.6.8 and 6.1.1.4'
Cu Cu -1.9646 0.5888 'International Tables Vol C Tables 4.2.6.8 and 6.1.1.4'

loop_
_geom_angle_atom_site_label_1
_geom_angle_atom_site_label_2
_geom_angle_atom_site_label_3
_geom_angle
_geom_angle_site_symmetry_1
_geom_angle_site_symmetry_3
C2 C1 H1A 109.5 . .
C2 C1 H1B 109.5 . .
H1A C1 H1B 109.5 . .
C2 C1 H1C 109.5 . .
H1A C1 H1C 109.5 . .
H1B C1 H1C 109.5 . .
N1 C2 C4 106.7(8) . .
N1 C2 C1 125.8(10) . .
C4 C2 C1 127.4(9) . .
N2 C3 N1 114.4(7) . .
N2 C3 H3 122.8 . .
N1 C3 H3 122.8 . .
N2 C4 C2 109.0(7) . .
N2 C4 C5 116.6(8) . .
C2 C4 C5 134.4(9) . .
N3 C5 C4 120.0(9) . .
N3 C5 H5 120.0 . .
C4 C5 H5 120.0 . .
N3 C6 H6A 109.5 . .
N3 C6 H6B 109.5 . .
H6A C6 H6B 109.5 . .
N3 C6 H6C 109.5 . .
H6A C6 H6C 109.5 . .
H6B C6 H6C 109.5 . .
N4 C7 H7A 109.5 . .
N4 C7 H7B 109.5 . .
H7A C7 H7B 109.5 . .
N4 C7 H7C 109.5 . .
H7A C7 H7C 109.5 . .
H7B C7 H7C 109.5 . .
N4 C8 C9 118.3(8) . .
N4 C8 H8 120.8 . .
C9 C8 H8 120.8 . .
C11 C9 N5 109.1(8) . .
C11 C9 C8 135.1(8) . .
N5 C9 C8 115.8(8) . .
N5 C10 N6 113.9(7) . .
N5 C10 H10 123.0 . .
N6 C10 H10 123.0 . .
N6 C11 C9 107.0(8) . .
N6 C11 C12 124.2(8) . .
C9 C11 C12 128.7(8) . .
C11 C12 H12A 109.5 . .
C11 C12 H12B 109.5 . .
H12A C12 H12B 109.5 . .
C11 C12 H12C 109.5 . .
H12A C12 H12C 109.5 . .
H12B C12 H12C 109.5 . .
N8 C13 N7 114.0(9) . .
N8 C13 H13 123.0 . .
N7 C13 H13 123.0 . .
N7 C14 C16 108.6(8) . .
N7 C14 C15 124.8(8) . .
C16 C14 C15 126.6(7) . .
C14 C15 H15A 109.5 . .
C14 C15 H15B 109.5 . .
H15A C15 H15B 109.5 . .
C14 C15 H15C 109.5 . .
H15A C15 H15C 109.5 . .
H15B C15 H15C 109.5 . .
C14 C16 N8 107.9(7) . .
C14 C16 C17 135.8(8) . .
N8 C16 C17 116.3(8) . .
N9 C17 C16 118.8(8) . .
N9 C17 H17 120.6 . .
C16 C17 H17 120.6 . .
N9 C18 H18A 109.5 . .
N9 C18 H18B 109.5 . .
H18A C18 H18B 109.5 . .
N9 C18 H18C 109.5 . .
H18A C18 H18C 109.5 . .
H18B C18 H18C 109.5 . .
C20 C19 H19A 109.5 . .
C20 C19 H19B 109.5 . .
H19A C19 H19B 109.5 . .
C20 C19 H19C 109.5 . .
H19A C19 H19C 109.5 . .
H19B C19 H19C 109.5 . .
C22 C20 N10 108.3(8) . .
C22 C20 C19 126.7(9) . .
N10 C20 C19 125.0(8) . .
N11 C21 N10 114.4(8) . .
N11 C21 H1 122.8 . .
N10 C21 H1 122.8 . .
C20 C22 N11 109.0(8) . .
C20 C22 C23 135.3(9) . .
N11 C22 C23 115.7(8) . .
N12 C23 C22 118.5(8) . .
N12 C23 H23 120.8 . .
C22 C23 H23 120.8 . .
N12 C24 H24A 109.5 . .
N12 C24 H24B 109.5 . .
H24A C24 H24B 109.5 . .
N12 C24 H24C 109.5 . .
H24A C24 H24C 109.5 . .
H24B C24 H24C 109.5 . .
N17 C25 N18 114.2(8) . .
N17 C25 H25 122.9 . .
N18 C25 H25 122.9 . .
N18 C26 C28 107.9(8) . .
N18 C26 C27 124.2(9) . .
C28 C26 C27 127.6(9) . .
C26 C27 H27A 109.5 . .
C26 C27 H27B 109.5 . .
H27A C27 H27B 109.5 . .
C26 C27 H27C 109.5 . .
H27A C27 H27C 109.5 . .
H27B C27 H27C 109.5 . .
N17 C28 C26 106.5(8) . .
N17 C28 C29 118.5(9) . .
C26 C28 C29 135.0(8) . .
N16 C29 C28 116.7(8) . .
N16 C29 H29 121.7 . .
C28 C29 H29 121.7 . .
N16 C30 H30A 109.5 . .
N16 C30 H30B 109.5 . .
H30A C30 H30B 109.5 . .
N16 C30 H30C 109.5 . .
H30A C30 H30C 109.5 . .
H30B C30 H30C 109.5 . .
N14 C31 N15 114.5(8) . .
N14 C31 H31 122.7 . .
N15 C31 H31 122.7 . .
C33 C32 N15 107.4(8) . .
C33 C32 C36 126.3(8) . .
N15 C32 C36 126.3(8) . .
C32 C33 N14 108.6(7) . .
C32 C33 C34 135.3(9) . .
N14 C33 C34 116.1(8) . .
N13 C34 C33 118.4(9) . .
N13 C34 H34 120.8 . .
C33 C34 H34 120.8 . .
N13 C35 H35A 109.5 . .
N13 C35 H35B 109.5 . .
H35A C35 H35B 109.5 . .
N13 C35 H35C 109.5 . .
H35A C35 H35C 109.5 . .
H35B C35 H35C 109.5 . .
N1 Cu1 N1 89.35(4) 2_755 4_665
N1 Cu1 N1 89.35(5) 2_755 3_645
N1 Cu1 N1 167.8(4) 4_665 3_645
N1 Cu1 N1 167.8(4) 2_755 .
N1 Cu1 N1 89.35(5) 4_665 .
N1 Cu1 N1 89.35(5) 3_645 .
N18 Cu2 N18 168.8(4) 4_665 3_645
N18 Cu2 N18 89.46(4) 4_665 2_755
N18 Cu2 N18 89.46(4) 3_645 2_755
N18 Cu2 N18 89.46(4) 4_665 .
N18 Cu2 N18 89.45(4) 3_645 .
N18 Cu2 N18 168.8(4) 2_755 .
N15 Cu3 N10 90.6(3) 3_645 .
N15 Cu3 N6 89.9(3) 3_645 .
N10 Cu3 N6 177.6(3) . .
N15 Cu3 N7 176.9(3) 3_645 .
N10 Cu3 N7 90.4(3) . .
N6 Cu3 N7 89.0(3) . .
C2 N1 C3 104.8(8) . .
C2 N1 Cu1 132.5(6) . .
C3 N1 Cu1 122.7(6) . .
C3 N2 C4 105.1(7) . .
C3 N2 Ni2 143.3(6) . .
C4 N2 Ni2 111.6(6) . .
C5 N3 C6 120.9(10) . .
C5 N3 Ni2 111.9(6) . .
C6 N3 Ni2 127.1(8) . .
C8 N4 C7 119.2(8) . .
C8 N4 Ni2 113.3(6) . .
C7 N4 Ni2 126.9(6) . .
C10 N5 C9 104.2(7) . .
C10 N5 Ni2 142.7(6) . .
C9 N5 Ni2 113.2(6) . .
C10 N6 C11 105.8(7) . .
C10 N6 Cu3 120.2(5) . .
C11 N6 Cu3 134.1(6) . .
C14 N7 C13 104.8(8) . .
C14 N7 Cu3 133.4(7) . .
C13 N7 Cu3 121.8(6) . .
C13 N8 C16 104.8(7) . .
C13 N8 Ni2 142.3(7) . 4_665
C16 N8 Ni2 112.9(5) . 4_665
C17 N9 C18 119.5(9) . .
C17 N9 Ni2 112.6(6) . 4_665
C18 N9 Ni2 127.9(7) . 4_665
C21 N10 C20 104.5(7) . .
C21 N10 Cu3 120.6(6) . .
C20 N10 Cu3 134.9(6) . .
C21 N11 C22 103.8(7) . .
C21 N11 Ni1 143.8(7) . .
C22 N11 Ni1 112.4(6) . .
C23 N12 C24 117.4(9) . .
C23 N12 Ni1 113.5(6) . .
C24 N12 Ni1 129.0(7) . .
C34 N13 C35 118.6(10) . .
C34 N13 Ni1 113.1(6) . .
C35 N13 Ni1 128.3(8) . .
C31 N14 C33 104.5(8) . .
C31 N14 Ni1 142.5(7) . .
C33 N14 Ni1 113.0(6) . .
C31 N15 C32 105.0(7) . .
C31 N15 Cu3 119.4(6) . 4_665
C32 N15 Cu3 135.7(6) . 4_665
C29 N16 C30 118.5(8) . .
C29 N16 Ni1 115.1(7) . .
C30 N16 Ni1 125.7(7) . .
C25 N17 C28 105.9(8) . .
C25 N17 Ni1 142.8(7) . .
C28 N17 Ni1 111.3(7) . .
C25 N18 C26 105.5(8) . .
C25 N18 Cu2 121.4(6) . .
C26 N18 Cu2 133.1(6) . .
O1 N19 O3 121.7(15) . .
O1 N19 O2 119.6(14) . .
O3 N19 O2 114.8(14) . .
O1 N19 O1 8.4(15) . 2_765
O3 N19 O1 129.3(13) . 2_765
O2 N19 O1 113.6(16) . 2_765
N14 Ni1 N11 92.8(3) . .
N14 Ni1 N17 95.4(3) . .
N11 Ni1 N17 94.6(3) . .
N14 Ni1 N12 170.6(3) . .
N11 Ni1 N12 79.9(3) . .
N17 Ni1 N12 91.1(3) . .
N14 Ni1 N16 92.0(3) . .
N11 Ni1 N16 171.6(3) . .
N17 Ni1 N16 78.1(3) . .
N12 Ni1 N16 96.0(3) . .
N14 Ni1 N13 79.4(3) . .
N11 Ni1 N13 91.6(3) . .
N17 Ni1 N13 172.1(3) . .
N12 Ni1 N13 94.8(3) . .
N16 Ni1 N13 96.0(3) . .
N5 Ni2 N8 93.1(3) . 3_645
N5 Ni2 N2 95.2(3) . .
N8 Ni2 N2 95.4(3) 3_645 .
N5 Ni2 N4 79.1(3) . .
N8 Ni2 N4 169.8(3) 3_645 .
N2 Ni2 N4 91.9(3) . .
N5 Ni2 N3 172.4(3) . .
N8 Ni2 N3 93.1(3) 3_645 .
N2 Ni2 N3 79.8(3) . .
N4 Ni2 N3 95.2(3) . .
N5 Ni2 N9 90.6(3) . 3_645
N8 Ni2 N9 79.4(3) 3_645 3_645
N2 Ni2 N9 172.4(3) . 3_645
N4 Ni2 N9 94.0(3) . 3_645
N3 Ni2 N9 94.9(3) . 3_645
O1 O1 N19 150(5) 2_765 .
O1 O1 N19 21(3) 2_765 2_765
N19 O1 N19 132.6(19) . 2_765
C32 C36 H36A 109.5 . .
C32 C36 H36B 109.5 . .
H36A C36 H36B 109.5 . .
C32 C36 H36C 109.5 . .
H36A C36 H36C 109.5 . .
H36B C36 H36C 109.5 . .

loop_
_geom_bond_atom_site_label_1
_geom_bond_atom_site_label_2
_geom_bond_distance
_geom_bond_site_symmetry_2
C1 C2 1.446(15) .
C1 H1A 0.9800 .
C1 H1B 0.9800 .
C1 H1C 0.9800 .
C2 N1 1.376(11) .
C2 C4 1.401(14) .
C3 N2 1.300(12) .
C3 N1 1.377(12) .
C3 H3 0.9500 .
C4 N2 1.385(11) .
C4 C5 1.441(13) .
C5 N3 1.269(14) .
C5 H5 0.9500 .
C6 N3 1.435(13) .
C6 H6A 0.9800 .
C6 H6B 0.9800 .
C6 H6C 0.9800 .
C7 N4 1.464(12) .
C7 H7A 0.9800 .
C7 H7B 0.9800 .
C7 H7C 0.9800 .
C8 N4 1.251(13) .
C8 C9 1.445(12) .
C8 H8 0.9500 .
C9 C11 1.373(13) .
C9 N5 1.391(11) .
C10 N5 1.312(12) .
C10 N6 1.344(11) .
C10 H10 0.9500 .
C11 N6 1.365(11) .
C11 C12 1.471(13) .
C12 H12A 0.9800 .
C12 H12B 0.9800 .
C12 H12C 0.9800 .
C13 N8 1.297(11) .
C13 N7 1.352(12) .
C13 H13 0.9500 .
C14 N7 1.352(11) .
C14 C16 1.362(13) .
C14 C15 1.481(14) .
C15 H15A 0.9800 .
C15 H15B 0.9800 .
C15 H15C 0.9800 .
C16 N8 1.393(12) .
C16 C17 1.449(13) .
C17 N9 1.286(13) .
C17 H17 0.9500 .
C18 N9 1.450(11) .
C18 H18A 0.9800 .
C18 H18B 0.9800 .
C18 H18C 0.9800 .
C19 C20 1.493(13) .
C19 H19A 0.9800 .
C19 H19B 0.9800 .
C19 H19C 0.9800 .
C20 C22 1.348(13) .
C20 N10 1.385(11) .
C21 N11 1.330(12) .
C21 N10 1.331(12) .
C21 H1 0.9500 .
C22 N11 1.391(12) .
C22 C23 1.449(13) .
C23 N12 1.285(13) .
C23 H23 0.9500 .
C24 N12 1.440(12) .
C24 H24A 0.9800 .
C24 H24B 0.9800 .
C24 H24C 0.9800 .
C25 N17 1.301(12) .
C25 N18 1.338(12) .
C25 H25 0.9500 .
C26 N18 1.347(12) .
C26 C28 1.410(15) .
C26 C27 1.521(13) .
C27 H27A 0.9800 .
C27 H27B 0.9800 .
C27 H27C 0.9800 .
C28 N17 1.378(11) .
C28 C29 1.413(14) .
C29 N16 1.249(14) .
C29 H29 0.9500 .
C30 N16 1.463(13) .
C30 H30A 0.9800 .
C30 H30B 0.9800 .
C30 H30C 0.9800 .
C31 N14 1.295(12) .
C31 N15 1.363(12) .
C31 H31 0.9500 .
C32 C33 1.375(13) .
C32 N15 1.378(11) .
C32 C36 1.469(14) .
C33 N14 1.410(12) .
C33 C34 1.418(13) .
C34 N13 1.294(14) .
C34 H34 0.9500 .
C35 N13 1.456(12) .
C35 H35A 0.9800 .
C35 H35B 0.9800 .
C35 H35C 0.9800 .
Cu1 N1 2.001(8) 2_755
Cu1 N1 2.001(8) 4_665
Cu1 N1 2.001(8) 3_645
Cu1 N1 2.001(8) .
Cu2 N18 2.008(8) 4_665
Cu2 N18 2.008(8) 3_645
Cu2 N18 2.008(8) 2_755
Cu2 N18 2.008(8) .
Cu3 N15 1.979(7) 3_645
Cu3 N10 1.983(7) .
Cu3 N6 1.999(7) .
Cu3 N7 2.010(7) .
N2 Ni2 2.068(8) .
N3 Ni2 2.136(8) .
N4 Ni2 2.136(8) .
N5 Ni2 2.023(8) .
N8 Ni2 2.059(7) 4_665
N9 Ni2 2.151(8) 4_665
N11 Ni1 2.055(8) .
N12 Ni1 2.101(8) .
N13 Ni1 2.126(9) .
N14 Ni1 2.032(8) .
N16 Ni1 2.121(8) .
N17 Ni1 2.060(8) .
N19 O1 1.226(12) .
N19 O3 1.240(12) .
N19 O2 1.276(12) .
N19 O1 1.68(3) 2_765
O1 O1 0.50(3) 2_765
C36 H36A 0.9800 .
C36 H36B 0.9800 .
C36 H36C 0.9800 .

loop_
_geom_torsion_atom_site_label_1
_geom_torsion_atom_site_label_2
_geom_torsion_atom_site_label_3
_geom_torsion_atom_site_label_4
_geom_torsion
_geom_torsion_site_symmetry_1
_geom_torsion_site_symmetry_4
N1 C2 C4 N2 -0.6(10) . .
C1 C2 C4 N2 -179.7(11) . .
N1 C2 C4 C5 -178.3(9) . .
C1 C2 C4 C5 2.5(19) . .
N2 C4 C5 N3 -3.2(13) . .
C2 C4 C5 N3 174.4(10) . .
N4 C8 C9 C11 175.4(10) . .
N4 C8 C9 N5 -5.1(13) . .
N5 C9 C11 N6 0.3(10) . .
C8 C9 C11 N6 179.8(10) . .
N5 C9 C11 C12 177.8(9) . .
C8 C9 C11 C12 -2.7(17) . .
N7 C14 C16 N8 -1.1(10) . .
C15 C14 C16 N8 178.9(9) . .
N7 C14 C16 C17 178.7(10) . .
C15 C14 C16 C17 -1.3(18) . .
C14 C16 C17 N9 179.3(10) . .
N8 C16 C17 N9 -0.9(13) . .
N10 C20 C22 N11 0.1(10) . .
C19 C20 C22 N11 179.8(9) . .
N10 C20 C22 C23 179.7(10) . .
C19 C20 C22 C23 -0.7(17) . .
C20 C22 C23 N12 177.5(10) . .
N11 C22 C23 N12 -2.9(14) . .
N18 C26 C28 N17 1.2(10) . .
C27 C26 C28 N17 175.4(9) . .
N18 C26 C28 C29 -178.6(10) . .
C27 C26 C28 C29 -4.4(18) . .
N17 C28 C29 N16 -5.4(13) . .
C26 C28 C29 N16 174.4(10) . .
N15 C32 C33 N14 0.1(10) . .
C36 C32 C33 N14 -179.6(9) . .
N15 C32 C33 C34 -179.0(9) . .
C36 C32 C33 C34 1.3(17) . .
C32 C33 C34 N13 179.3(10) . .
N14 C33 C34 N13 0.3(12) . .
C4 C2 N1 C3 0.1(10) . .
C1 C2 N1 C3 179.3(11) . .
C4 C2 N1 Cu1 179.6(6) . .
C1 C2 N1 Cu1 -1.3(16) . .
N2 C3 N1 C2 0.4(10) . .
N2 C3 N1 Cu1 -179.1(6) . .
N1 C3 N2 C4 -0.7(10) . .
N1 C3 N2 Ni2 177.6(7) . .
C2 C4 N2 C3 0.8(9) . .
C5 C4 N2 C3 179.0(8) . .
C2 C4 N2 Ni2 -178.1(6) . .
C5 C4 N2 Ni2 0.1(9) . .
C4 C5 N3 C6 -177.9(9) . .
C4 C5 N3 Ni2 4.4(11) . .
C9 C8 N4 C7 177.8(10) . .
C9 C8 N4 Ni2 5.9(12) . .
N6 C10 N5 C9 -1.5(9) . .
N6 C10 N5 Ni2 178.0(7) . .
C11 C9 N5 C10 0.7(9) . .
C8 C9 N5 C10 -178.9(8) . .
C11 C9 N5 Ni2 -179.0(6) . .
C8 C9 N5 Ni2 1.5(10) . .
N5 C10 N6 C11 1.7(10) . .
N5 C10 N6 Cu3 -179.6(6) . .
C9 C11 N6 C10 -1.1(9) . .
C12 C11 N6 C10 -178.8(8) . .
C9 C11 N6 Cu3 -179.6(6) . .
C12 C11 N6 Cu3 2.8(13) . .
C16 C14 N7 C13 0.9(10) . .
C15 C14 N7 C13 -179.2(9) . .
C16 C14 N7 Cu3 178.8(7) . .
C15 C14 N7 Cu3 -1.2(14) . .
N8 C13 N7 C14 -0.3(10) . .
N8 C13 N7 Cu3 -178.6(6) . .
N7 C13 N8 C16 -0.4(10) . .
N7 C13 N8 Ni2 -179.8(7) . 4_665
C14 C16 N8 C13 0.9(10) . .
C17 C16 N8 C13 -178.9(8) . .
C14 C16 N8 Ni2 -179.5(6) . 4_665
C17 C16 N8 Ni2 0.7(10) . 4_665
C16 C17 N9 C18 177.3(10) . .
C16 C17 N9 Ni2 0.6(11) . 4_665
N11 C21 N10 C20 1.5(10) . .
N11 C21 N10 Cu3 -179.4(6) . .
C22 C20 N10 C21 -0.9(10) . .
C19 C20 N10 C21 179.4(9) . .
C22 C20 N10 Cu3 -179.9(7) . .
C19 C20 N10 Cu3 0.5(14) . .
N10 C21 N11 C22 -1.4(10) . .
N10 C21 N11 Ni1 176.3(8) . .
C20 C22 N11 C21 0.7(10) . .
C23 C22 N11 C21 -179.0(8) . .
C20 C22 N11 Ni1 -177.8(6) . .
C23 C22 N11 Ni1 2.5(10) . .
C22 C23 N12 C24 178.9(10) . .
C22 C23 N12 Ni1 1.7(12) . .
C33 C34 N13 C35 178.0(9) . .
C33 C34 N13 Ni1 0.3(10) . .
N15 C31 N14 C33 -1.5(10) . .
N15 C31 N14 Ni1 179.6(7) . .
C32 C33 N14 C31 0.8(9) . .
C34 C33 N14 C31 -179.9(8) . .
C32 C33 N14 Ni1 -180.0(6) . .
C34 C33 N14 Ni1 -0.6(9) . .
N14 C31 N15 C32 1.6(10) . .
N14 C31 N15 Cu3 -178.6(6) . 4_665
C33 C32 N15 C31 -1.0(10) . .
C36 C32 N15 C31 178.8(10) . .
C33 C32 N15 Cu3 179.3(6) . 4_665
C36 C32 N15 Cu3 -1.0(15) . 4_665
C28 C29 N16 C30 177.3(9) . .
C28 C29 N16 Ni1 6.0(11) . .
N18 C25 N17 C28 -2.3(10) . .
N18 C25 N17 Ni1 175.5(7) . .
C26 C28 N17 C25 0.6(10) . .
C29 C28 N17 C25 -179.6(8) . .
C26 C28 N17 Ni1 -178.0(6) . .
C29 C28 N17 Ni1 1.8(10) . .
N17 C25 N18 C26 3.1(10) . .
N17 C25 N18 Cu2 -178.1(6) . .
C28 C26 N18 C25 -2.5(10) . .
C27 C26 N18 C25 -176.9(9) . .
C28 C26 N18 Cu2 178.9(7) . .
C27 C26 N18 Cu2 4.5(15) . .
O3 N19 O1 O1 157(20) . 2_765
O2 N19 O1 O1 -47(24) . 2_765
O3 N19 O1 N19 176(3) . 2_765
O2 N19 O1 N19 -28(6) . 2_765
O1 N19 O1 N19 19(18) 2_765 2_765
